data_4315009
loop_
_publ_author_name
'Sarah E. Lister'
'Anne Soleilhavoup'
'Ray L. Withers'
'Paul Hodgkinson'
'John S. O. Evans'

_publ_section_title
;
 Structures and Phase Transitions in (MoO2)2P2O7
;
_journal_name_full 'Inorganic Chemistry'
_journal_page_first 2290
_journal_page_last 2301
_journal_paper_doi 10.1021/ic902166j
_journal_volume 49
_journal_year 2010
_chemical_formula_moiety 'Mo2 O11 P2'
_chemical_formula_sum 'Mo2 O11 P2'
_chemical_formula_weight 429.82
_chemical_name_common gamma_(MoO2)2P2O7
_space_group_IT_number 62
_symmetry_space_group_name_Hall '-P 2ac 2n'
_symmetry_space_group_name_H-M 'P n m a'
_cell_angle_alpha 90
_cell_angle_beta 90
_cell_angle_gamma 90
_cell_formula_units_Z 4
_cell_length_a 12.6577(1)
_cell_length_b 6.3095(1)
_cell_length_c 10.4161(1)
_cell_measurement_temperature 423
_cell_volume 831.869(17)
_diffrn_ambient_temperature 423
_diffrn_radiation_type synchrotron
_diffrn_radiation_wavelength 0.35285
_refine_ls_R_factor_all 0.0778
_cod_data_source_file ic902166j_si_002_2.cif
_cod_data_source_block block
_cod_original_cell_volume 831.87(2)
_cod_database_code 4315009

loop_
_symmetry_equiv_pos_as_xyz
'-x, -y, -z'
'-x, y+1/2, -z'
'-x+1/2, -y, z+1/2'
'-x+1/2, y+1/2, z+1/2'
'x, -y+1/2, z'
'x, y, z'
'x+1/2, -y+1/2, -z+1/2'
'x+1/2, y, -z+1/2'

loop_
_atom_site_label
_atom_site_type_symbol
_atom_site_symmetry_multiplicity
_atom_site_fract_x
_atom_site_fract_y
_atom_site_fract_z
_atom_site_occupancy
_atom_site_B_iso_or_equiv
Mo1 Mo 4 0.99791(12) 0.25 0.22335(10) 1 0.876(22)
Mo2 Mo 4 0.25110(12) 0.25 0.01518(11) 1 0.934(25)
P1 P 4 0.65753(26) 0.25 0.99076(34) 1 0.886(71)
P2 P 4 0.97097(27) 0.25 0.69115(34) 1 1.071(73)
O1 O 8 0.27412(32) 0.55703(63) 0.02444(40) 1 2.029(91)
O2 O 8 0.03072(32) 0.55560(62) 0.22579(35) 1 1.298(82)
O3 O 4 0.89380(53) 0.25 0.58119(63) 1 3.12(17)
O4 O 4 0.59552(48) 0.25 0.10803(60) 1 2.27(14)
O5 O 4 0.08549(55) 0.25 0.62910(70) 1 3.44(17)
O6 O 4 0.16313(43) 0.25 0.13893(54) 1 1.20(12)
O7 O 4 0.38594(48) 0.25 0.18806(55) 1 2.17(12)
O8 O 4 0.17145(54) 0.25 0.88701(65) 1 3.53(18)
O9 O 4 0.45055(45) 0.25 0.42490(57) 1 2.27(14)

loop_
_atom_type_symbol
_atom_type_scat_dispersion_real
_atom_type_scat_dispersion_imag
_atom_type_scat_Cromer_Mann_a1
_atom_type_scat_Cromer_Mann_b1
_atom_type_scat_Cromer_Mann_a2
_atom_type_scat_Cromer_Mann_b2
_atom_type_scat_Cromer_Mann_a3
_atom_type_scat_Cromer_Mann_b3
_atom_type_scat_Cromer_Mann_a4
_atom_type_scat_Cromer_Mann_b4
_atom_type_scat_Cromer_Mann_c
_atom_type_scat_source
Mo -1.6832 0.6857 3.7025 0.2772 17.2356 1.0958 12.8876 11.0040 3.7429 61.6584 4.3875 'International Tables Vol C 4.2.6.8 and 6.1.1.4'
O 0.0106 0.0060 3.0485 13.2771 2.2868 5.7011 1.5463 0.3239 0.8670 32.9089 0.2508 'International Tables Vol C 4.2.6.8 and 6.1.1.4'
P 0.1023 0.0942 6.4345 1.9067 4.1791 27.1570 1.7800 0.5260 1.4908 68.1645 1.1149 'International Tables Vol C 4.2.6.8 and 6.1.1.4'
